data_7040634
loop_
_publ_author_name
'Zhang, Lei'
'Fang, Bo'
'Hou, Guohua'
'Ai, Lin'
'Ding, Wanjian'
'Walter, Marc D.'
'Zi, Guofu'

_publ_section_title
;
 Intrinsic reactivity of a uranium metallacyclopropene toward unsaturated
 organic molecules.
;
_journal_issue 41
_journal_name_full 'Dalton transactions (Cambridge, England : 2003)'
_journal_page_first 16441
_journal_page_last 16452
_journal_paper_doi 10.1039/c6dt03005j
_journal_volume 45
_journal_year 2016
_chemical_formula_moiety 'C58 H74 O4 U2'
_chemical_formula_sum 'C58 H74 O4 U2'
_chemical_formula_weight 1311.23
_space_group_crystal_system triclinic
_space_group_IT_number 2
_space_group_name_Hall '-P 1'
_space_group_name_H-M_alt 'P -1'
_symmetry_space_group_name_Hall '-P 1'
_symmetry_space_group_name_H-M 'P -1'
_atom_sites_solution_hydrogens geom
_audit_block_doi 10.5517/ccdc.csd.cc1m76nq
_audit_creation_method SHELXL-2014/7
_audit_update_record
;
2016-09-07 deposited with the CCDC.
2016-09-12 downloaded from the CCDC.
;
_cell_angle_alpha 69.074(11)
_cell_angle_beta 86.749(10)
_cell_angle_gamma 74.076(12)
_cell_formula_units_Z 1
_cell_length_a 9.666(10)
_cell_length_b 11.556(12)
_cell_length_c 12.665(13)
_cell_measurement_reflns_used 3491
_cell_measurement_temperature 100(2)
_cell_measurement_theta_max 25.42
_cell_measurement_theta_min 2.51
_cell_volume 1269(2)
_computing_cell_refinement 'Bruker SAINT'
_computing_data_collection 'Bruker APEX2'
_computing_data_reduction 'Bruker SAINT'
_computing_molecular_graphics 'Bruker SHELXTL'
_computing_publication_material 'Bruker SHELXTL'
_computing_structure_refinement 'SHELXL-2014/7 (Sheldrick, 2014)'
_computing_structure_solution 'SHELXS-97 (Sheldrick 2008)'
_diffrn_ambient_temperature 100(2)
_diffrn_measured_fraction_theta_full 0.987
_diffrn_measured_fraction_theta_max 0.975
_diffrn_measurement_device_type 'Bruker APEX-II CCD'
_diffrn_measurement_method '\f and \w scans'
_diffrn_radiation_type MoK\a
_diffrn_radiation_wavelength 0.71073
_diffrn_reflns_av_R_equivalents 0.0447
_diffrn_reflns_av_unetI/netI 0.0839
_diffrn_reflns_Laue_measured_fraction_full 0.987
_diffrn_reflns_Laue_measured_fraction_max 0.975
_diffrn_reflns_limit_h_max 11
_diffrn_reflns_limit_h_min -10
_diffrn_reflns_limit_k_max 11
_diffrn_reflns_limit_k_min -13
_diffrn_reflns_limit_l_max 15
_diffrn_reflns_limit_l_min -15
_diffrn_reflns_number 6469
_diffrn_reflns_point_group_measured_fraction_full 0.987
_diffrn_reflns_point_group_measured_fraction_max 0.975
_diffrn_reflns_theta_full 25.242
_diffrn_reflns_theta_max 25.523
_diffrn_reflns_theta_min 1.723
_exptl_absorpt_coefficient_mu 6.417
_exptl_absorpt_correction_T_max 0.75
_exptl_absorpt_correction_T_min 0.40
_exptl_absorpt_correction_type multi-scan
_exptl_absorpt_process_details SADABS
_exptl_crystal_colour orange
_exptl_crystal_density_diffrn 1.716
_exptl_crystal_description block
_exptl_crystal_F_000 638
_exptl_crystal_size_max 0.300
_exptl_crystal_size_mid 0.100
_exptl_crystal_size_min 0.100
_refine_diff_density_max 3.178
_refine_diff_density_min -1.819
_refine_diff_density_rms 0.237
_refine_ls_extinction_method none
_refine_ls_goodness_of_fit_ref 1.075
_refine_ls_hydrogen_treatment constr
_refine_ls_matrix_type full
_refine_ls_number_parameters 314
_refine_ls_number_reflns 4629
_refine_ls_number_restraints 36
_refine_ls_restrained_S_all 1.074
_refine_ls_R_factor_all 0.0641
_refine_ls_R_factor_gt 0.0496
_refine_ls_shift/su_max 0.001
_refine_ls_shift/su_mean 0.000
_refine_ls_structure_factor_coef Fsqd
_refine_ls_weighting_details 'w=1/[\s^2^(Fo^2^)+(0.0720P)^2^] where P=(Fo^2^+2Fc^2^)/3'
_refine_ls_weighting_scheme calc
_refine_ls_wR_factor_gt 0.1247
_refine_ls_wR_factor_ref 0.1345
_reflns_Friedel_coverage 0.000
_reflns_number_gt 3839
_reflns_number_total 4629
_reflns_threshold_expression 'I > 2\s(I)'
_cod_data_source_file c6dt03005j2.cif
_cod_data_source_block compound13
_cod_depositor_comments 'Adding full bibliography for 7040629--7040640.cif.'
_cod_database_code 7040634
_shelx_shelxl_version_number 2014/7
_shelx_space_group_comment
; 
The symmetry employed for this shelxl refinement is uniquely defined 
by the following loop, which should always be used as a source of 
symmetry information in preference to the above space-group names. 
They are only intended as comments. 
;
_shelx_estimated_absorpt_t_min 0.249
_shelx_estimated_absorpt_t_max 0.566

loop_
_space_group_symop_operation_xyz
'x, y, z'
'-x, -y, -z'

loop_
_atom_site_label
_atom_site_type_symbol
_atom_site_fract_x
_atom_site_fract_y
_atom_site_fract_z
_atom_site_U_iso_or_equiv
_atom_site_adp_type
_atom_site_occupancy
_atom_site_site_symmetry_order
_atom_site_calc_flag
_atom_site_refinement_flags_posn
_atom_site_refinement_flags_adp
_atom_site_refinement_flags_occupancy
_atom_site_disorder_assembly
_atom_site_disorder_group
C27 C -0.091(3) 0.475(2) 0.5558(17) 0.065(8) Uani 0.5 1 d G U P A -1
H27 H -0.1551 0.4436 0.6108 0.078 Uiso 0.5 1 calc R U P A -1
C28 C -0.144(2) 0.580(2) 0.458(2) 0.065(8) Uani 0.5 1 d G U P A -1
H28 H -0.2442 0.6202 0.4456 0.078 Uiso 0.5 1 calc R U P A -1
C29 C -0.049(3) 0.6268(18) 0.3772(15) 0.094(11) Uani 0.5 1 d G U P A -1
H29 H -0.0853 0.6985 0.3101 0.113 Uiso 0.5 1 calc R U P A -1
C30 C 0.098(3) 0.568(2) 0.3948(17) 0.087(11) Uani 0.5 1 d G U P A -1
H30 H 0.1625 0.6002 0.3398 0.105 Uiso 0.5 1 calc R U P A -1
C31 C 0.151(2) 0.464(2) 0.493(2) 0.056(7) Uani 0.5 1 d G U P A -1
H31 H 0.2516 0.4236 0.5051 0.067 Uiso 0.5 1 calc R U P A -1
C32 C 0.057(3) 0.4170(18) 0.5735(15) 0.085(10) Uani 0.5 1 d G U P A -1
H32 H 0.0927 0.3453 0.6406 0.102 Uiso 0.5 1 calc R U P A -1
C1 C 0.6594(11) 0.0390(9) 0.3275(9) 0.034(2) Uani 1 1 d . . . . .
C2 C 0.5565(13) 0.1320(10) 0.3616(8) 0.036(2) Uani 1 1 d . . . . .
C3 C 0.4388(11) 0.1862(9) 0.2822(8) 0.030(2) Uani 1 1 d . . . . .
C4 C 0.4684(12) 0.1254(9) 0.1996(8) 0.032(2) Uani 1 1 d . . . . .
C5 C 0.6068(12) 0.0364(9) 0.2278(9) 0.036(2) Uani 1 1 d . . . . .
C6 C 0.7894(14) -0.0592(13) 0.4042(12) 0.068(4) Uani 1 1 d . . . . .
H6A H 0.7607 -0.1356 0.4525 0.102 Uiso 1 1 calc R U . . .
H6B H 0.8226 -0.0202 0.4516 0.102 Uiso 1 1 calc R U . . .
H6C H 0.8676 -0.0841 0.3572 0.102 Uiso 1 1 calc R U . . .
C7 C 0.5662(15) 0.1561(13) 0.4702(10) 0.054(3) Uani 1 1 d . . . . .
H7A H 0.4877 0.2309 0.4699 0.081 Uiso 1 1 calc R U . . .
H7B H 0.6589 0.1728 0.4765 0.081 Uiso 1 1 calc R U . . .
H7C H 0.5583 0.0802 0.5348 0.081 Uiso 1 1 calc R U . . .
C8 C 0.2988(14) 0.2789(12) 0.2927(10) 0.050(3) Uani 1 1 d . . . . .
H8A H 0.2601 0.2429 0.3668 0.075 Uiso 1 1 calc R U . . .
H8B H 0.2294 0.2928 0.2329 0.075 Uiso 1 1 calc R U . . .
H8C H 0.3160 0.3612 0.2852 0.075 Uiso 1 1 calc R U . . .
C9 C 0.3683(12) 0.1465(11) 0.1047(10) 0.043(3) Uani 1 1 d . . . . .
H9A H 0.4103 0.1831 0.0322 0.064 Uiso 1 1 calc R U . . .
H9B H 0.2759 0.2061 0.1092 0.064 Uiso 1 1 calc R U . . .
H9C H 0.3530 0.0641 0.1103 0.064 Uiso 1 1 calc R U . . .
C10 C 0.6788(16) -0.0531(11) 0.1671(12) 0.059(4) Uani 1 1 d . . . . .
H10A H 0.7710 -0.0366 0.1401 0.088 Uiso 1 1 calc R U . . .
H10B H 0.6167 -0.0387 0.1025 0.088 Uiso 1 1 calc R U . . .
H10C H 0.6956 -0.1424 0.2191 0.088 Uiso 1 1 calc R U . . .
C11 C 0.9551(11) 0.1903(10) 0.2106(10) 0.042(3) Uani 1 1 d . . . . .
C12 C 0.9034(11) 0.2903(12) 0.2535(11) 0.044(3) Uani 1 1 d . . . . .
C13 C 0.8532(12) 0.4016(12) 0.1675(12) 0.049(3) Uani 1 1 d . . . . .
C14 C 0.8673(11) 0.3782(10) 0.0663(9) 0.037(2) Uani 1 1 d . . . . .
C15 C 0.9328(11) 0.2463(12) 0.0891(11) 0.044(3) Uani 1 1 d . . . . .
C16 C 1.0480(14) 0.0567(12) 0.2747(15) 0.070(4) Uani 1 1 d . . . . .
H16A H 1.1497 0.0541 0.2624 0.105 Uiso 1 1 calc R U . . .
H16B H 1.0238 -0.0053 0.2477 0.105 Uiso 1 1 calc R U . . .
H16C H 1.0309 0.0344 0.3557 0.105 Uiso 1 1 calc R U . . .
C17 C 0.9106(14) 0.2715(16) 0.3797(12) 0.065(4) Uani 1 1 d . . . . .
H17A H 0.9815 0.3119 0.3931 0.097 Uiso 1 1 calc R U . . .
H17B H 0.9392 0.1793 0.4248 0.097 Uiso 1 1 calc R U . . .
H17C H 0.8158 0.3114 0.4015 0.097 Uiso 1 1 calc R U . . .
C18 C 0.8033(14) 0.5373(14) 0.1754(14) 0.065(4) Uani 1 1 d . . . . .
H18A H 0.7704 0.5302 0.2516 0.097 Uiso 1 1 calc R U . . .
H18B H 0.7240 0.5912 0.1196 0.097 Uiso 1 1 calc R U . . .
H18C H 0.8838 0.5764 0.1601 0.097 Uiso 1 1 calc R U . . .
C19 C 0.8282(13) 0.4783(12) -0.0512(11) 0.052(3) Uani 1 1 d . . . . .
H19A H 0.7265 0.5261 -0.0557 0.078 Uiso 1 1 calc R U . . .
H19B H 0.8445 0.4356 -0.1069 0.078 Uiso 1 1 calc R U . . .
H19C H 0.8883 0.5380 -0.0669 0.078 Uiso 1 1 calc R U . . .
C20 C 0.9766(14) 0.1757(15) 0.0080(13) 0.069(4) Uani 1 1 d . . . . .
H20A H 0.9079 0.2152 -0.0574 0.103 Uiso 1 1 calc R U . . .
H20B H 0.9773 0.0853 0.0460 0.103 Uiso 1 1 calc R U . . .
H20C H 1.0731 0.1806 -0.0176 0.103 Uiso 1 1 calc R U . . .
C21 C 0.4721(11) 0.5539(9) 0.2013(8) 0.032(2) Uani 1 1 d . . . . .
C22 C 0.4804(13) 0.5409(10) 0.3136(9) 0.042(3) Uani 1 1 d . . . . .
H22 H 0.5194 0.4581 0.3689 0.050 Uiso 1 1 calc R U . . .
C23 C 0.4327(13) 0.6468(11) 0.3471(9) 0.043(3) Uani 1 1 d . . . . .
H23 H 0.4421 0.6366 0.4244 0.051 Uiso 1 1 calc R U . . .
C24 C 0.3725(13) 0.7657(11) 0.2687(10) 0.047(3) Uani 1 1 d . . . . .
H24 H 0.3400 0.8382 0.2916 0.056 Uiso 1 1 calc R U . . .
C25 C 0.3589(12) 0.7805(10) 0.1576(9) 0.037(3) Uani 1 1 d . . . . .
H25 H 0.3156 0.8638 0.1045 0.045 Uiso 1 1 calc R U . . .
C26 C 0.4063(10) 0.6781(9) 0.1192(8) 0.026(2) Uani 1 1 d . . . . .
O1 O 0.5224(7) 0.4496(6) 0.1695(6) 0.0299(15) Uani 1 1 d . . . . .
O2 O 0.3925(7) 0.6934(6) 0.0109(5) 0.0299(15) Uani 1 1 d . . . . .
U1 U 0.65717(4) 0.27368(3) 0.16065(3) 0.02438(15) Uani 1 1 d . . . . .

loop_
_atom_site_aniso_label
_atom_site_aniso_U_11
_atom_site_aniso_U_22
_atom_site_aniso_U_33
_atom_site_aniso_U_23
_atom_site_aniso_U_13
_atom_site_aniso_U_12
C27 0.074(12) 0.067(11) 0.071(12) -0.033(9) 0.015(9) -0.035(9)
C28 0.060(12) 0.071(12) 0.074(12) -0.036(9) 0.007(9) -0.021(9)
C29 0.111(15) 0.087(14) 0.090(14) -0.041(10) -0.002(9) -0.022(9)
C30 0.099(14) 0.089(14) 0.082(14) -0.036(10) 0.008(9) -0.031(9)
C31 0.059(11) 0.051(10) 0.061(11) -0.030(9) -0.009(8) -0.004(8)
C32 0.103(14) 0.079(13) 0.082(13) -0.037(10) -0.009(9) -0.023(9)
C1 0.027(5) 0.023(5) 0.038(6) 0.012(4) -0.005(4) -0.012(4)
C2 0.056(7) 0.033(6) 0.015(5) 0.001(4) -0.004(5) -0.019(5)
C3 0.031(6) 0.030(5) 0.028(5) -0.008(4) 0.010(4) -0.013(4)
C4 0.043(6) 0.020(5) 0.029(5) -0.005(4) 0.003(4) -0.010(4)
C5 0.042(6) 0.024(5) 0.039(6) -0.004(4) 0.009(5) -0.018(5)
C6 0.046(8) 0.049(8) 0.070(9) 0.026(7) -0.017(7) -0.013(6)
C7 0.076(9) 0.060(8) 0.038(7) -0.016(6) 0.004(6) -0.041(7)
C8 0.053(8) 0.044(7) 0.047(7) -0.009(5) 0.018(6) -0.017(6)
C9 0.046(7) 0.050(7) 0.044(7) -0.021(5) -0.001(5) -0.026(6)
C10 0.077(10) 0.031(7) 0.066(9) -0.022(6) 0.016(7) -0.008(7)
C11 0.024(6) 0.034(6) 0.060(8) -0.014(5) -0.009(5) 0.006(5)
C12 0.017(5) 0.051(7) 0.067(8) -0.024(6) -0.011(5) -0.009(5)
C13 0.022(6) 0.046(7) 0.085(10) -0.035(7) -0.004(6) -0.003(5)
C14 0.023(5) 0.033(6) 0.044(6) -0.004(5) -0.004(5) -0.003(4)
C15 0.022(5) 0.065(8) 0.069(8) -0.047(7) 0.021(5) -0.022(5)
C16 0.037(7) 0.034(7) 0.117(13) -0.007(7) -0.014(8) 0.002(6)
C17 0.042(8) 0.106(12) 0.065(9) -0.045(9) -0.009(6) -0.027(8)
C18 0.041(7) 0.063(9) 0.110(12) -0.050(9) 0.009(8) -0.023(7)
C19 0.040(7) 0.052(8) 0.060(8) -0.001(6) 0.007(6) -0.031(6)
C20 0.043(8) 0.094(11) 0.099(12) -0.073(10) 0.024(8) -0.019(8)
C21 0.040(6) 0.023(5) 0.030(5) -0.010(4) -0.004(4) -0.003(4)
C22 0.061(8) 0.026(5) 0.024(5) -0.001(4) -0.008(5) 0.000(5)
C23 0.060(8) 0.040(6) 0.028(6) -0.016(5) 0.005(5) -0.009(6)
C24 0.057(8) 0.035(6) 0.047(7) -0.026(5) -0.004(6) 0.006(5)
C25 0.056(7) 0.023(5) 0.032(6) -0.011(4) -0.003(5) -0.006(5)
C26 0.021(5) 0.027(5) 0.028(5) -0.004(4) 0.011(4) -0.015(4)
O1 0.031(4) 0.022(3) 0.036(4) -0.014(3) 0.003(3) -0.001(3)
O2 0.043(4) 0.028(3) 0.018(3) -0.006(3) 0.001(3) -0.012(3)
U1 0.0278(2) 0.0185(2) 0.0239(2) -0.00447(14) -0.00111(14) -0.00537(14)

loop_
_atom_type_symbol
_atom_type_description
_atom_type_scat_dispersion_real
_atom_type_scat_dispersion_imag
_atom_type_scat_source
C C 0.0033 0.0016 'International Tables Vol C Tables 4.2.6.8 and 6.1.1.4'
H H 0.0000 0.0000 'International Tables Vol C Tables 4.2.6.8 and 6.1.1.4'
O O 0.0106 0.0060 'International Tables Vol C Tables 4.2.6.8 and 6.1.1.4'
U U -9.6767 9.6646 'International Tables Vol C Tables 4.2.6.8 and 6.1.1.4'

loop_
_geom_angle_atom_site_label_1
_geom_angle_atom_site_label_2
_geom_angle_atom_site_label_3
_geom_angle
_geom_angle_site_symmetry_1
_geom_angle_site_symmetry_3
C28 C27 C32 120.0 . .
C28 C27 H27 120.0 . .
C32 C27 H27 120.0 . .
C27 C28 C29 120.0 . .
C27 C28 H28 120.0 . .
C29 C28 H28 120.0 . .
C28 C29 C30 120.0 . .
C28 C29 H29 120.0 . .
C30 C29 H29 120.0 . .
C31 C30 C29 120.0 . .
C31 C30 H30 120.0 . .
C29 C30 H30 120.0 . .
C30 C31 C32 120.0 . .
C30 C31 H31 120.0 . .
C32 C31 H31 120.0 . .
C31 C32 C27 120.0 . .
C31 C32 H32 120.0 . .
C27 C32 H32 120.0 . .
C5 C1 C2 108.8(9) . .
C5 C1 C6 127.0(11) . .
C2 C1 C6 123.0(11) . .
C5 C1 U1 73.9(5) . .
C2 C1 U1 75.3(5) . .
C6 C1 U1 126.9(7) . .
C3 C2 C1 107.6(8) . .
C3 C2 C7 126.7(11) . .
C1 C2 C7 125.4(10) . .
C3 C2 U1 73.9(5) . .
C1 C2 U1 75.0(6) . .
C7 C2 U1 122.0(7) . .
C2 C3 C4 108.0(9) . .
C2 C3 C8 125.1(9) . .
C4 C3 C8 126.4(10) . .
C2 C3 U1 76.5(6) . .
C4 C3 U1 74.7(6) . .
C8 C3 U1 121.1(7) . .
C5 C4 C3 107.6(9) . .
C5 C4 C9 126.1(9) . .
C3 C4 C9 126.2(10) . .
C5 C4 U1 74.9(6) . .
C3 C4 U1 75.0(6) . .
C9 C4 U1 118.6(7) . .
C1 C5 C4 108.0(9) . .
C1 C5 C10 125.9(11) . .
C4 C5 C10 125.9(10) . .
C1 C5 U1 76.7(5) . .
C4 C5 U1 75.1(6) . .
C10 C5 U1 118.3(7) . .
C1 C6 H6A 109.5 . .
C1 C6 H6B 109.5 . .
H6A C6 H6B 109.5 . .
C1 C6 H6C 109.5 . .
H6A C6 H6C 109.5 . .
H6B C6 H6C 109.5 . .
C2 C7 H7A 109.5 . .
C2 C7 H7B 109.5 . .
H7A C7 H7B 109.5 . .
C2 C7 H7C 109.5 . .
H7A C7 H7C 109.5 . .
H7B C7 H7C 109.5 . .
C3 C8 H8A 109.5 . .
C3 C8 H8B 109.5 . .
H8A C8 H8B 109.5 . .
C3 C8 H8C 109.5 . .
H8A C8 H8C 109.5 . .
H8B C8 H8C 109.5 . .
C4 C9 H9A 109.5 . .
C4 C9 H9B 109.5 . .
H9A C9 H9B 109.5 . .
C4 C9 H9C 109.5 . .
H9A C9 H9C 109.5 . .
H9B C9 H9C 109.5 . .
C5 C10 H10A 109.5 . .
C5 C10 H10B 109.5 . .
H10A C10 H10B 109.5 . .
C5 C10 H10C 109.5 . .
H10A C10 H10C 109.5 . .
H10B C10 H10C 109.5 . .
C12 C11 C15 107.5(10) . .
C12 C11 C16 126.2(12) . .
C15 C11 C16 124.9(11) . .
C12 C11 U1 75.0(6) . .
C15 C11 U1 72.3(6) . .
C16 C11 U1 129.1(8) . .
C13 C12 C11 109.3(11) . .
C13 C12 C17 126.7(11) . .
C11 C12 C17 124.0(11) . .
C13 C12 U1 73.1(6) . .
C11 C12 U1 75.8(6) . .
C17 C12 U1 119.3(8) . .
C12 C13 C14 109.0(10) . .
C12 C13 C18 126.3(12) . .
C14 C13 C18 124.4(12) . .
C12 C13 U1 78.8(7) . .
C14 C13 U1 72.2(6) . .
C18 C13 U1 120.5(7) . .
C13 C14 C15 109.4(10) . .
C13 C14 C19 126.2(11) . .
C15 C14 C19 124.4(11) . .
C13 C14 U1 77.8(7) . .
C15 C14 U1 78.1(6) . .
C19 C14 U1 114.2(7) . .
C14 C15 C11 104.8(9) . .
C14 C15 C20 129.3(13) . .
C11 C15 C20 125.9(12) . .
C14 C15 U1 71.7(6) . .
C11 C15 U1 77.6(6) . .
C20 C15 U1 117.3(7) . .
C11 C16 H16A 109.5 . .
C11 C16 H16B 109.5 . .
H16A C16 H16B 109.5 . .
C11 C16 H16C 109.5 . .
H16A C16 H16C 109.5 . .
H16B C16 H16C 109.5 . .
C12 C17 H17A 109.5 . .
C12 C17 H17B 109.5 . .
H17A C17 H17B 109.5 . .
C12 C17 H17C 109.5 . .
H17A C17 H17C 109.5 . .
H17B C17 H17C 109.5 . .
C13 C18 H18A 109.5 . .
C13 C18 H18B 109.5 . .
H18A C18 H18B 109.5 . .
C13 C18 H18C 109.5 . .
H18A C18 H18C 109.5 . .
H18B C18 H18C 109.5 . .
C14 C19 H19A 109.5 . .
C14 C19 H19B 109.5 . .
H19A C19 H19B 109.5 . .
C14 C19 H19C 109.5 . .
H19A C19 H19C 109.5 . .
H19B C19 H19C 109.5 . .
C15 C20 H20A 109.5 . .
C15 C20 H20B 109.5 . .
H20A C20 H20B 109.5 . .
C15 C20 H20C 109.5 . .
H20A C20 H20C 109.5 . .
H20B C20 H20C 109.5 . .
O1 C21 C22 120.5(9) . .
O1 C21 C26 120.5(8) . .
C22 C21 C26 119.0(9) . .
C21 C22 C23 121.2(10) . .
C21 C22 H22 119.4 . .
C23 C22 H22 119.4 . .
C24 C23 C22 119.9(10) . .
C24 C23 H23 120.1 . .
C22 C23 H23 120.1 . .
C23 C24 C25 120.1(9) . .
C23 C24 H24 120.0 . .
C25 C24 H24 120.0 . .
C24 C25 C26 122.4(10) . .
C24 C25 H25 118.8 . .
C26 C25 H25 118.8 . .
O2 C26 C25 122.0(9) . .
O2 C26 C21 120.7(8) . .
C25 C26 C21 117.4(9) . .
C21 O1 U1 160.6(6) . .
C26 O2 U1 173.0(6) . 2_665
O2 U1 O1 98.3(2) 2_665 .
O2 U1 C14 81.7(3) 2_665 .
O1 U1 C14 93.4(3) . .
O2 U1 C13 109.2(3) 2_665 .
O1 U1 C13 78.0(3) . .
C14 U1 C13 30.0(4) . .
O2 U1 C15 83.0(3) 2_665 .
O1 U1 C15 123.3(3) . .
C14 U1 C15 30.2(3) . .
C13 U1 C15 49.5(3) . .
O2 U1 C5 90.6(3) 2_665 .
O1 U1 C5 129.3(3) . .
C14 U1 C5 137.2(3) . .
C13 U1 C5 144.4(4) . .
C15 U1 C5 107.2(3) . .
O2 U1 C4 82.1(3) 2_665 .
O1 U1 C4 102.0(3) . .
C14 U1 C4 159.1(3) . .
C13 U1 C4 168.6(4) . .
C15 U1 C4 133.8(3) . .
C5 U1 C4 30.0(3) . .
O2 U1 C3 105.8(3) 2_665 .
O1 U1 C3 80.1(3) . .
C14 U1 C3 170.7(3) . .
C13 U1 C3 140.9(3) . .
C15 U1 C3 154.1(4) . .
C5 U1 C3 49.6(3) . .
C4 U1 C3 30.3(3) . .
O2 U1 C1 119.9(3) 2_665 .
O1 U1 C1 121.1(3) . .
C14 U1 C1 132.2(3) . .
C13 U1 C1 121.3(4) . .
C15 U1 C1 105.5(4) . .
C5 U1 C1 29.4(3) . .
C4 U1 C1 48.8(3) . .
C3 U1 C1 48.9(3) . .
O2 U1 C2 131.3(3) 2_665 .
O1 U1 C2 91.4(3) . .
C14 U1 C2 145.4(3) . .
C13 U1 C2 119.5(4) . .
C15 U1 C2 129.3(4) . .
C5 U1 C2 49.2(3) . .
C4 U1 C2 49.2(3) . .
C3 U1 C2 29.5(3) . .
C1 U1 C2 29.7(3) . .
O2 U1 C12 128.7(3) 2_665 .
O1 U1 C12 95.1(3) . .
C14 U1 C12 48.1(4) . .
C13 U1 C12 28.0(4) . .
C15 U1 C12 49.1(3) . .
C5 U1 C12 117.3(3) . .
C4 U1 C12 142.1(3) . .
C3 U1 C12 125.3(3) . .
C1 U1 C12 93.4(3) . .
C2 U1 C12 97.3(4) . .
O2 U1 C11 112.0(3) 2_665 .
O1 U1 C11 123.5(3) . .
C14 U1 C11 48.8(3) . .
C13 U1 C11 47.8(3) . .
C15 U1 C11 30.2(4) . .
C5 U1 C11 97.9(3) . .
C4 U1 C11 127.7(3) . .
C3 U1 C11 130.0(3) . .
C1 U1 C11 83.6(3) . .
C2 U1 C11 101.2(3) . .
C12 U1 C11 29.1(3) . .

loop_
_geom_bond_atom_site_label_1
_geom_bond_atom_site_label_2
_geom_bond_distance
_geom_bond_site_symmetry_2
C27 C28 1.3900 .
C27 C32 1.3900 .
C27 H27 0.9500 .
C28 C29 1.3900 .
C28 H28 0.9500 .
C29 C30 1.3900 .
C29 H29 0.9500 .
C30 C31 1.3900 .
C30 H30 0.9500 .
C31 C32 1.3900 .
C31 H31 0.9500 .
C32 H32 0.9500 .
C1 C5 1.402(15) .
C1 C2 1.423(15) .
C1 C6 1.542(15) .
C1 U1 2.775(9) .
C2 C3 1.409(14) .
C2 C7 1.511(14) .
C2 U1 2.778(10) .
C3 C4 1.432(13) .
C3 C8 1.511(15) .
C3 U1 2.745(10) .
C4 C5 1.418(15) .
C4 C9 1.495(14) .
C4 U1 2.742(10) .
C5 C10 1.501(15) .
C5 U1 2.739(10) .
C6 H6A 0.9800 .
C6 H6B 0.9800 .
C6 H6C 0.9800 .
C7 H7A 0.9800 .
C7 H7B 0.9800 .
C7 H7C 0.9800 .
C8 H8A 0.9800 .
C8 H8B 0.9800 .
C8 H8C 0.9800 .
C9 H9A 0.9800 .
C9 H9B 0.9800 .
C9 H9C 0.9800 .
C10 H10A 0.9800 .
C10 H10B 0.9800 .
C10 H10C 0.9800 .
C11 C12 1.407(15) .
C11 C15 1.443(17) .
C11 C16 1.508(16) .
C11 U1 2.805(10) .
C12 C13 1.340(18) .
C12 C17 1.537(17) .
C12 U1 2.795(10) .
C13 C14 1.393(17) .
C13 C18 1.547(16) .
C13 U1 2.726(11) .
C14 C15 1.409(16) .
C14 C19 1.513(16) .
C14 U1 2.655(11) .
C15 C20 1.504(15) .
C15 U1 2.736(10) .
C16 H16A 0.9800 .
C16 H16B 0.9800 .
C16 H16C 0.9800 .
C17 H17A 0.9800 .
C17 H17B 0.9800 .
C17 H17C 0.9800 .
C18 H18A 0.9800 .
C18 H18B 0.9800 .
C18 H18C 0.9800 .
C19 H19A 0.9800 .
C19 H19B 0.9800 .
C19 H19C 0.9800 .
C20 H20A 0.9800 .
C20 H20B 0.9800 .
C20 H20C 0.9800 .
C21 O1 1.361(11) .
C21 C22 1.380(14) .
C21 C26 1.433(13) .
C22 C23 1.389(14) .
C22 H22 0.9500 .
C23 C24 1.365(16) .
C23 H23 0.9500 .
C24 C25 1.366(15) .
C24 H24 0.9500 .
C25 C26 1.391(13) .
C25 H25 0.9500 .
C26 O2 1.328(11) .
O1 U1 2.130(6) .
O2 U1 2.127(6) 2_665
U1 O2 2.127(6) 2_665
